data_7103806
loop_
_publ_author_name
'Enriquez, Alejandro E.'
'Matonic, John H.'
'Scott, Brian L.'
'Neu, Mary P.'

_publ_section_title
;
 Preparation and structures of homoleptic Pu(III) and U(III) acetonitrile
 salts
;
_journal_coden_ASTM CHCOFS
_journal_issue 15
_journal_name_full
;
 Chemical Communications (Cambridge, United Kingdom)
;
_journal_page_first 1892
_journal_page_last 1893
_journal_paper_doi 10.1039/b303558a
_journal_year 2003
_chemical_formula_sum 'C20 H27 F18 N10 P3 Pu'
_chemical_formula_weight 1084.43
_space_group_IT_number 2
_symmetry_cell_setting triclinic
_symmetry_space_group_name_Hall '-P 1'
_symmetry_space_group_name_H-M 'P -1'
_atom_sites_solution_hydrogens geom
_atom_sites_solution_primary direct
_atom_sites_solution_secondary difmap
_audit_creation_method SHELXL-97
_cell_angle_alpha 92.0600(10)
_cell_angle_beta 96.4600(10)
_cell_angle_gamma 103.4470(10)
_cell_formula_units_Z 2
_cell_length_a 11.9803(6)
_cell_length_b 12.9930(6)
_cell_length_c 13.3702(6)
_cell_measurement_reflns_used 4192
_cell_measurement_temperature 293(2)
_cell_measurement_theta_max 23
_cell_measurement_theta_min 2
_cell_volume 2007.14(16)
_computing_cell_refinement 'Bruker SAINT (v. 5.00, Bruker 1998)'
_computing_data_collection 'Siemens SMART (v. 4.202, Siemens 1996)'
_computing_data_reduction 'Bruker SAINT (v. 5.00, Bruker 1998)'
_computing_molecular_graphics 'Bruker AXS SHEXTL (v. 5.10)'
_computing_publication_material 'SHELXL-97 (Sheldrick, 1997)'
_computing_structure_refinement 'SHELXL-97 (Sheldrick, 1997)'
_computing_structure_solution 'SHELXS-97 (Sheldrick, 1990)'
_diffrn_ambient_temperature 203
_diffrn_detector_area_resol_mean '8.192 pixels/mm'
_diffrn_measured_fraction_theta_full 0.801
_diffrn_measured_fraction_theta_max 0.801
_diffrn_measurement_device_type 'Siemens P4/PC'
_diffrn_measurement_method '\w scans'
_diffrn_radiation_monochromator graphite
_diffrn_radiation_source 'fine-focus sealed tube'
_diffrn_radiation_type MoK\a
_diffrn_radiation_wavelength 0.71073
_diffrn_reflns_av_R_equivalents 0.0223
_diffrn_reflns_av_sigmaI/netI 0.0377
_diffrn_reflns_limit_h_max 15
_diffrn_reflns_limit_h_min -15
_diffrn_reflns_limit_k_max 17
_diffrn_reflns_limit_k_min -16
_diffrn_reflns_limit_l_max 17
_diffrn_reflns_limit_l_min -17
_diffrn_reflns_number 15026
_diffrn_reflns_theta_full 28.35
_diffrn_reflns_theta_max 28.35
_diffrn_reflns_theta_min 1.54
_diffrn_standards_decay_% 0
_diffrn_standards_interval_count 0
_diffrn_standards_interval_time 0
_diffrn_standards_number 0
_exptl_absorpt_coefficient_mu 1.873
_exptl_absorpt_correction_T_max 0.54
_exptl_absorpt_correction_T_min 0.34
_exptl_absorpt_correction_type empirical
_exptl_absorpt_process_details 'SADABS (Shedrick, 1997)'
_exptl_crystal_colour blue-green
_exptl_crystal_density_diffrn 1.794
_exptl_crystal_density_method 'not measured'
_exptl_crystal_description rectangular
_exptl_crystal_F_000 1036
_exptl_crystal_size_max 0.25
_exptl_crystal_size_mid 0.20
_exptl_crystal_size_min 0.20
_refine_diff_density_max 1.114
_refine_diff_density_min -0.530
_refine_diff_density_rms 0.101
_refine_ls_extinction_method none
_refine_ls_goodness_of_fit_ref 1.126
_refine_ls_hydrogen_treatment mixed
_refine_ls_matrix_type full
_refine_ls_number_parameters 561
_refine_ls_number_reflns 8032
_refine_ls_number_restraints 0
_refine_ls_restrained_S_all 1.126
_refine_ls_R_factor_all 0.0438
_refine_ls_R_factor_gt 0.0342
_refine_ls_shift/su_max 0.016
_refine_ls_shift/su_mean 0.001
_refine_ls_structure_factor_coef Fsqd
_refine_ls_weighting_details 'calc w=1/[\s^2^(Fo^2^)+(0.0308P)^2^+1.7667P] where P=(Fo^2^+2Fc^2^)/3'
_refine_ls_weighting_scheme calc
_refine_ls_wR_factor_gt 0.0726
_refine_ls_wR_factor_ref 0.0768
_reflns_number_gt 7046
_reflns_number_total 8032
_reflns_threshold_expression >2sigma(I)
_cod_data_source_file b303558a.txt
_cod_data_source_block xl
_cod_database_code 7103806

loop_
_symmetry_equiv_pos_as_xyz
'x, y, z'
'-x, -y, -z'

loop_
_atom_site_label
_atom_site_type_symbol
_atom_site_fract_x
_atom_site_fract_y
_atom_site_fract_z
_atom_site_U_iso_or_equiv
_atom_site_adp_type
_atom_site_occupancy
_atom_site_symmetry_multiplicity
_atom_site_calc_flag
_atom_site_refinement_flags
_atom_site_disorder_assembly
_atom_site_disorder_group
Pu1 Pu 0.890985(15) 0.727455(13) 0.735430(12) 0.03634(6) Uani 1 1 d . . .
N1 N 1.1122(4) 0.7657(3) 0.7559(3) 0.0531(10) Uani 1 1 d . . .
N2 N 0.7571(4) 0.5522(4) 0.7767(3) 0.0529(10) Uani 1 1 d . . .
N3 N 0.7530(4) 0.6433(4) 0.5770(3) 0.0541(11) Uani 1 1 d . . .
N4 N 0.9798(4) 0.9157(4) 0.8166(3) 0.0542(11) Uani 1 1 d . . .
N5 N 0.9622(4) 0.5689(4) 0.6703(3) 0.0574(11) Uani 1 1 d . . .
N6 N 0.7655(4) 0.8528(3) 0.6678(3) 0.0531(11) Uani 1 1 d . . .
N7 N 0.7519(4) 0.7569(3) 0.8590(3) 0.0510(10) Uani 1 1 d . . .
N8 N 0.9711(4) 0.6769(3) 0.9080(3) 0.0499(10) Uani 1 1 d . . .
N9 N 0.9744(4) 0.8115(4) 0.5786(3) 0.0525(10) Uani 1 1 d . . .
N10 N 0.3867(8) 0.1052(9) 0.7489(7) 0.169(4) Uani 1 1 d . . .
P2 P 0.66404(13) 0.27692(12) 0.52066(11) 0.0563(4) Uani 1 1 d . . .
F7 F 0.7565(4) 0.2638(4) 0.6109(3) 0.1017(14) Uani 1 1 d . . .
F8 F 0.7615(4) 0.3442(4) 0.4640(3) 0.1082(14) Uani 1 1 d . . .
F9 F 0.5653(4) 0.2082(4) 0.5763(3) 0.1035(13) Uani 1 1 d . . .
F10 F 0.6759(4) 0.1708(3) 0.4638(3) 0.0987(13) Uani 1 1 d . . .
F11 F 0.5704(3) 0.2889(3) 0.4311(3) 0.0863(11) Uani 1 1 d . . .
F12 F 0.6495(4) 0.3804(3) 0.5773(3) 0.0902(12) Uani 1 1 d . . .
C1 C 1.2085(5) 0.7745(4) 0.7700(4) 0.0501(12) Uani 1 1 d . . .
C2 C 1.3324(4) 0.7839(6) 0.7878(5) 0.0724(18) Uani 1 1 d . . .
H2A H 1.3490 0.7180 0.7674 0.109 Uiso 1 1 calc R . .
H2B H 1.3588 0.8007 0.8583 0.109 Uiso 1 1 calc R . .
H2C H 1.3712 0.8392 0.7494 0.109 Uiso 1 1 calc R . .
C3 C 0.6972(4) 0.4784(4) 0.7967(3) 0.0449(11) Uani 1 1 d . . .
C4 C 0.6191(5) 0.3823(5) 0.8228(5) 0.0662(16) Uani 1 1 d . . .
H4A H 0.6218 0.3240 0.7776 0.099 Uiso 1 1 calc R . .
H4B H 0.5416 0.3920 0.8172 0.099 Uiso 1 1 calc R . .
H4C H 0.6422 0.3674 0.8908 0.099 Uiso 1 1 calc R . .
C5 C 0.6911(5) 0.6126(4) 0.5068(4) 0.0504(12) Uani 1 1 d . . .
C6 C 0.6126(6) 0.5724(6) 0.4156(4) 0.078(2) Uani 1 1 d . . .
H6A H 0.6432 0.6069 0.3588 0.117 Uiso 1 1 calc R . .
H6B H 0.5385 0.5864 0.4220 0.117 Uiso 1 1 calc R . .
H6C H 0.6044 0.4973 0.4057 0.117 Uiso 1 1 calc R . .
C7 C 1.0185(5) 0.9978(4) 0.8516(4) 0.0514(12) Uani 1 1 d . . .
C8 C 1.0681(6) 1.1042(5) 0.8993(5) 0.082(2) Uani 1 1 d . . .
H8A H 1.0086 1.1425 0.8997 0.122 Uiso 1 1 calc R . .
H8B H 1.1276 1.1410 0.8622 0.122 Uiso 1 1 calc R . .
H8C H 1.1006 1.0989 0.9674 0.122 Uiso 1 1 calc R . .
C9 C 0.9933(4) 0.4987(4) 0.6428(4) 0.0530(13) Uani 1 1 d . . .
C10 C 1.0323(6) 0.4085(6) 0.6055(5) 0.088(2) Uani 1 1 d . . .
H10A H 1.0460 0.3655 0.6603 0.131 Uiso 1 1 calc R . .
H10B H 1.1027 0.4332 0.5765 0.131 Uiso 1 1 calc R . .
H10C H 0.9742 0.3673 0.5552 0.131 Uiso 1 1 calc R . .
C11 C 0.7010(4) 0.9009(4) 0.6455(4) 0.0474(11) Uani 1 1 d . . .
C12 C 0.6179(5) 0.9639(5) 0.6179(5) 0.0670(16) Uani 1 1 d . . .
H12A H 0.5653 0.9295 0.5605 0.101 Uiso 1 1 calc R . .
H12B H 0.6581 1.0329 0.6015 0.101 Uiso 1 1 calc R . .
H12C H 0.5754 0.9709 0.6735 0.101 Uiso 1 1 calc R . .
C13 C 0.6798(4) 0.7573(4) 0.9074(4) 0.0469(11) Uani 1 1 d . . .
C14 C 0.5890(5) 0.7583(5) 0.9693(5) 0.0685(16) Uani 1 1 d . . .
H14A H 0.5192 0.7094 0.9394 0.103 Uiso 1 1 calc R . .
H14B H 0.5760 0.8284 0.9741 0.103 Uiso 1 1 calc R . .
H14C H 0.6112 0.7378 1.0354 0.103 Uiso 1 1 calc R . .
C15 C 1.0164(4) 0.6558(4) 0.9803(4) 0.0471(11) Uani 1 1 d . . .
C16 C 1.0762(5) 0.6268(5) 1.0724(4) 0.0686(16) Uani 1 1 d . . .
H16A H 1.0234 0.5741 1.1036 0.103 Uiso 1 1 calc R . .
H16B H 1.1047 0.6885 1.1180 0.103 Uiso 1 1 calc R . .
H16C H 1.1398 0.5988 1.0560 0.103 Uiso 1 1 calc R . .
C17 C 1.0174(4) 0.8505(4) 0.5149(4) 0.0498(12) Uani 1 1 d . . .
C18 C 1.0736(6) 0.9026(6) 0.4324(5) 0.080(2) Uani 1 1 d . . .
H18A H 1.0166 0.9203 0.3841 0.120 Uiso 1 1 calc R . .
H18B H 1.1119 0.8557 0.4003 0.120 Uiso 1 1 calc R . .
H18C H 1.1294 0.9662 0.4587 0.120 Uiso 1 1 calc R . .
C21 C 0.2806(7) 0.0974(7) 0.6835(6) 0.093(2) Uani 1 1 d . . .
C22 C 0.2026(9) 0.0908(12) 0.6356(9) 0.171(6) Uani 1 1 d . . .
P1 P 0.3026(11) 0.9185(10) 0.0767(10) 0.103(5) Uani 0.39(2) 1 d P A 1
F1 F 0.200(3) 0.947(5) 0.096(4) 0.31(2) Uani 0.39(2) 1 d P A 1
F2 F 0.295(3) 0.8531(14) 0.1618(12) 0.168(11) Uani 0.39(2) 1 d P A 1
F3 F 0.242(3) 0.8213(19) 0.0111(10) 0.162(10) Uani 0.39(2) 1 d P A 1
F4 F 0.366(3) 1.0230(13) 0.1381(10) 0.141(10) Uani 0.39(2) 1 d P A 1
F5 F 0.310(4) 0.9873(17) -0.0143(15) 0.190(11) Uani 0.39(2) 1 d P A 1
F6 F 0.414(2) 0.903(3) 0.063(3) 0.259(18) Uani 0.39(2) 1 d P A 1
P3 P 0.2663(8) 0.4576(6) 0.8625(4) 0.0716(17) Uani 0.607(12) 1 d P B 1
F13 F 0.2807(13) 0.4198(9) 0.9705(6) 0.136(5) Uani 0.607(12) 1 d P B 1
F14 F 0.2572(7) 0.5065(7) 0.7586(5) 0.092(3) Uani 0.607(12) 1 d P B 1
F15 F 0.3412(13) 0.3834(11) 0.8283(8) 0.136(5) Uani 0.607(12) 1 d P B 1
F16 F 0.1562(11) 0.3687(10) 0.8355(11) 0.168(5) Uani 0.607(12) 1 d P B 1
F17 F 0.3791(11) 0.5379(11) 0.8869(10) 0.194(9) Uani 0.607(12) 1 d P B 1
F18 F 0.1856(10) 0.5231(10) 0.8915(10) 0.144(6) Uani 0.607(12) 1 d P B 1
P1B P 0.3044(3) 0.9235(3) 0.0730(2) 0.0347(13) Uani 0.61(2) 1 d PG A 2
F2B F 0.2618(3) 0.8702(3) 0.1716(2) 0.130(8) Uani 0.61(2) 1 d PG A 2
F3B F 0.3885(6) 0.8468(5) 0.0629(3) 0.138(6) Uani 0.61(2) 1 d PG A 2
F5B F 0.2194(6) 0.9986(6) 0.0811(3) 0.138(6) Uani 0.61(2) 1 d PG A 2
F1B F 0.2032(6) 0.8414(4) 0.0046(3) 0.121(6) Uani 0.61(2) 1 d PG A 2
F4B F 0.3452(3) 0.9773(4) -0.0251(3) 0.103(5) Uani 0.61(2) 1 d PG A 2
F6B F 0.4025(5) 1.0064(4) 0.1412(3) 0.096(5) Uani 0.61(2) 1 d PG A 2
P3B P 0.2905(7) 0.4693(5) 0.8728(3) 0.061(3) Uani 0.393(12) 1 d PG B 3
F18B F 0.2815(10) 0.5769(6) 0.9291(3) 0.124(7) Uani 0.393(12) 1 d PG B 3
F17B F 0.1804(6) 0.4698(8) 0.7942(5) 0.35(3) Uani 0.393(12) 1 d PG B 3
F16B F 0.4010(8) 0.4713(6) 0.9486(4) 0.169(10) Uani 0.393(12) 1 d PG B 3
F15B F 0.3724(6) 0.5353(5) 0.8003(3) 0.162(11) Uani 0.393(12) 1 d PG B 3
F14B F 0.3013(10) 0.3629(5) 0.8174(4) 0.161(13) Uani 0.393(12) 1 d PG B 3
F13B F 0.2119(8) 0.4051(7) 0.9469(4) 0.219(16) Uani 0.393(12) 1 d PG B 3

loop_
_atom_site_aniso_label
_atom_site_aniso_U_11
_atom_site_aniso_U_22
_atom_site_aniso_U_33
_atom_site_aniso_U_23
_atom_site_aniso_U_13
_atom_site_aniso_U_12
Pu1 0.04274(10) 0.03020(10) 0.03859(9) 0.00351(6) 0.00833(6) 0.01198(7)
N1 0.052(3) 0.053(3) 0.057(3) 0.004(2) 0.011(2) 0.015(2)
N2 0.066(3) 0.037(3) 0.051(2) 0.0001(19) 0.012(2) 0.001(2)
N3 0.067(3) 0.049(3) 0.046(2) 0.0044(19) -0.001(2) 0.018(2)
N4 0.055(3) 0.044(3) 0.064(3) -0.004(2) 0.008(2) 0.013(2)
N5 0.056(3) 0.050(3) 0.069(3) -0.009(2) 0.008(2) 0.020(2)
N6 0.066(3) 0.051(3) 0.050(2) 0.0074(19) 0.011(2) 0.027(2)
N7 0.062(3) 0.044(3) 0.055(2) 0.0117(19) 0.020(2) 0.022(2)
N8 0.048(2) 0.050(3) 0.052(2) 0.0108(19) 0.0082(19) 0.011(2)
N9 0.054(2) 0.053(3) 0.053(2) 0.014(2) 0.016(2) 0.014(2)
N10 0.116(7) 0.229(12) 0.162(8) 0.049(8) 0.005(6) 0.038(7)
P2 0.0628(9) 0.0556(9) 0.0560(8) 0.0065(6) 0.0079(7) 0.0247(7)
F7 0.102(3) 0.134(4) 0.080(3) 0.014(2) -0.011(2) 0.060(3)
F8 0.085(3) 0.130(4) 0.104(3) 0.028(3) 0.029(2) 0.005(3)
F9 0.110(3) 0.099(3) 0.102(3) 0.020(2) 0.043(3) 0.009(3)
F10 0.143(4) 0.081(3) 0.091(3) -0.002(2) 0.017(3) 0.064(3)
F11 0.095(3) 0.088(3) 0.077(2) 0.000(2) -0.017(2) 0.039(2)
F12 0.122(3) 0.070(3) 0.082(2) -0.0177(19) -0.004(2) 0.039(2)
C1 0.048(3) 0.052(3) 0.052(3) 0.004(2) 0.009(2) 0.013(2)
C2 0.041(3) 0.094(5) 0.077(4) -0.015(4) 0.007(3) 0.009(3)
C3 0.052(3) 0.038(3) 0.044(3) 0.003(2) 0.003(2) 0.010(2)
C4 0.057(3) 0.059(4) 0.076(4) 0.017(3) 0.008(3) -0.002(3)
C5 0.055(3) 0.054(3) 0.049(3) 0.009(2) 0.010(2) 0.023(3)
C6 0.077(4) 0.112(6) 0.050(3) -0.004(3) -0.010(3) 0.040(4)
C7 0.053(3) 0.047(4) 0.055(3) -0.001(2) 0.007(2) 0.014(3)
C8 0.094(5) 0.049(4) 0.091(5) -0.019(3) 0.011(4) -0.001(4)
C9 0.052(3) 0.056(3) 0.053(3) -0.008(2) 0.002(2) 0.021(3)
C10 0.089(5) 0.091(5) 0.094(5) -0.032(4) -0.002(4) 0.055(4)
C11 0.056(3) 0.039(3) 0.049(3) 0.007(2) 0.007(2) 0.015(2)
C12 0.065(4) 0.058(4) 0.082(4) 0.009(3) -0.006(3) 0.027(3)
C13 0.054(3) 0.038(3) 0.051(3) 0.005(2) 0.009(2) 0.015(2)
C14 0.058(3) 0.066(4) 0.089(4) 0.013(3) 0.032(3) 0.020(3)
C15 0.045(3) 0.042(3) 0.053(3) 0.007(2) 0.005(2) 0.009(2)
C16 0.067(4) 0.065(4) 0.069(4) 0.019(3) -0.010(3) 0.011(3)
C17 0.050(3) 0.045(3) 0.059(3) 0.010(2) 0.013(2) 0.019(2)
C18 0.085(5) 0.087(5) 0.089(5) 0.043(4) 0.049(4) 0.039(4)
C21 0.080(5) 0.108(7) 0.086(5) 0.002(4) 0.004(4) 0.013(5)
C22 0.082(6) 0.252(16) 0.155(10) 0.036(10) -0.034(7) 0.012(8)
P1 0.114(10) 0.072(8) 0.135(10) 0.005(7) 0.008(7) 0.049(7)
F1 0.18(3) 0.38(5) 0.46(6) 0.05(5) 0.15(3) 0.21(3)
F2 0.36(3) 0.043(9) 0.079(11) 0.023(7) -0.030(14) 0.025(15)
F3 0.23(2) 0.126(14) 0.053(8) -0.030(8) 0.025(9) -0.112(14)
F4 0.32(3) 0.036(8) 0.066(9) 0.002(6) 0.031(11) 0.035(14)
F5 0.28(3) 0.134(19) 0.101(14) 0.052(13) -0.074(15) -0.018(17)
F6 0.105(13) 0.19(3) 0.49(5) -0.11(3) 0.010(19) 0.096(17)
P3 0.062(3) 0.093(4) 0.068(3) 0.031(3) 0.018(2) 0.025(2)
F13 0.226(15) 0.168(10) 0.063(4) 0.047(5) 0.052(7) 0.124(10)
F14 0.104(6) 0.120(7) 0.060(4) 0.028(4) 0.008(4) 0.043(5)
F15 0.147(8) 0.181(12) 0.130(9) 0.053(8) 0.063(6) 0.114(8)
F16 0.148(10) 0.135(10) 0.202(13) 0.037(8) 0.033(9) -0.018(7)
F17 0.131(10) 0.181(13) 0.201(13) 0.088(11) -0.082(10) -0.065(9)
F18 0.146(10) 0.171(11) 0.173(11) 0.080(9) 0.081(9) 0.111(10)
P1B 0.033(2) 0.036(3) 0.033(2) 0.0010(15) 0.0075(14) 0.0027(18)
F2B 0.189(12) 0.103(11) 0.062(6) -0.010(5) 0.062(7) -0.055(9)
F3B 0.161(12) 0.095(8) 0.192(11) 0.004(7) 0.039(8) 0.093(9)
F5B 0.108(8) 0.096(8) 0.228(15) -0.008(7) 0.024(8) 0.063(6)
F1B 0.100(7) 0.114(10) 0.105(9) 0.005(7) -0.026(6) -0.045(6)
F4B 0.145(9) 0.079(7) 0.064(6) 0.001(5) 0.051(7) -0.034(6)
F6B 0.071(5) 0.094(10) 0.094(7) 0.003(5) -0.026(4) -0.024(5)
P3B 0.059(5) 0.087(6) 0.042(3) 0.005(3) 0.013(3) 0.028(4)
F18B 0.178(16) 0.174(15) 0.062(6) -0.017(7) 0.023(8) 0.126(14)
F17B 0.21(3) 0.44(5) 0.28(4) 0.14(4) -0.21(3) -0.06(3)
F16B 0.129(14) 0.175(18) 0.20(2) -0.041(14) -0.061(13) 0.070(13)
F15B 0.26(3) 0.099(11) 0.163(17) 0.042(11) 0.152(19) 0.048(14)
F14B 0.32(3) 0.029(8) 0.106(12) -0.020(7) 0.105(15) -0.042(11)
F13B 0.108(15) 0.38(4) 0.20(3) 0.16(2) 0.104(17) 0.048(18)

loop_
_atom_type_symbol
_atom_type_description
_atom_type_scat_dispersion_real
_atom_type_scat_dispersion_imag
_atom_type_scat_source
C C 0.0033 0.0016 'International Tables Vol C Tables 4.2.6.8 and 6.1.1.4'
H H 0.0000 0.0000 'International Tables Vol C Tables 4.2.6.8 and 6.1.1.4'
N N 0.0061 0.0033 'International Tables Vol C Tables 4.2.6.8 and 6.1.1.4'
F F 0.0171 0.0103 'International Tables Vol C Tables 4.2.6.8 and 6.1.1.4'
P P 0.1023 0.0942 'International Tables Vol C Tables 4.2.6.8 and 6.1.1.4'
Pu Pu -9.4100 4.3056 'International Tables Vol C Tables 4.2.6.8 and 6.1.1.4'

loop_
_geom_angle_atom_site_label_1
_geom_angle_atom_site_label_2
_geom_angle_atom_site_label_3
_geom_angle
_geom_angle_site_symmetry_1
_geom_angle_site_symmetry_3
_geom_angle_publ_flag
N7 Pu1 N1 131.00(14) . . ?
N7 Pu1 N8 73.30(13) . . ?
N1 Pu1 N8 68.65(13) . . ?
N7 Pu1 N5 135.92(15) . . ?
N1 Pu1 N5 68.23(14) . . ?
N8 Pu1 N5 83.24(14) . . ?
N7 Pu1 N3 102.63(14) . . ?
N1 Pu1 N3 126.37(13) . . ?
N8 Pu1 N3 140.13(14) . . ?
N5 Pu1 N3 72.69(14) . . ?
N7 Pu1 N4 75.45(14) . . ?
N1 Pu1 N4 69.57(13) . . ?
N8 Pu1 N4 81.60(14) . . ?
N5 Pu1 N4 137.80(14) . . ?
N3 Pu1 N4 136.90(14) . . ?
N7 Pu1 N2 67.67(14) . . ?
N1 Pu1 N2 124.52(14) . . ?
N8 Pu1 N2 71.95(14) . . ?
N5 Pu1 N2 69.79(15) . . ?
N3 Pu1 N2 70.11(14) . . ?
N4 Pu1 N2 139.26(14) . . ?
N7 Pu1 N6 68.43(13) . . ?
N1 Pu1 N6 126.53(14) . . ?
N8 Pu1 N6 137.20(13) . . ?
N5 Pu1 N6 138.58(14) . . ?
N3 Pu1 N6 68.61(14) . . ?
N4 Pu1 N6 71.02(14) . . ?
N2 Pu1 N6 108.94(15) . . ?
N7 Pu1 N9 138.97(13) . . ?
N1 Pu1 N9 68.34(13) . . ?
N8 Pu1 N9 136.96(13) . . ?
N5 Pu1 N9 82.50(15) . . ?
N3 Pu1 N9 71.48(14) . . ?
N4 Pu1 N9 82.32(14) . . ?
N2 Pu1 N9 137.70(14) . . ?
N6 Pu1 N9 71.89(13) . . ?
C1 N1 Pu1 173.6(4) . . ?
C3 N2 Pu1 177.5(4) . . ?
C5 N3 Pu1 175.5(4) . . ?
C7 N4 Pu1 179.7(5) . . ?
C9 N5 Pu1 179.2(5) . . ?
C11 N6 Pu1 171.3(4) . . ?
C13 N7 Pu1 170.3(4) . . ?
C15 N8 Pu1 173.2(4) . . ?
C17 N9 Pu1 175.3(4) . . ?
F8 P2 F12 90.8(3) . . ?
F8 P2 F9 179.2(3) . . ?
F12 P2 F9 89.9(2) . . ?
F8 P2 F11 89.5(2) . . ?
F12 P2 F11 90.4(2) . . ?
F9 P2 F11 90.0(2) . . ?
F8 P2 F7 91.2(3) . . ?
F12 P2 F7 89.7(2) . . ?
F9 P2 F7 89.2(3) . . ?
F11 P2 F7 179.3(3) . . ?
F8 P2 F10 90.4(3) . . ?
F12 P2 F10 178.7(3) . . ?
F9 P2 F10 88.9(3) . . ?
F11 P2 F10 89.1(2) . . ?
F7 P2 F10 90.8(2) . . ?
N1 C1 C2 179.0(6) . . ?
N2 C3 C4 179.9(7) . . ?
N3 C5 C6 179.1(6) . . ?
N4 C7 C8 178.7(6) . . ?
N5 C9 C10 179.0(6) . . ?
N6 C11 C12 179.3(6) . . ?
N7 C13 C14 179.6(7) . . ?
N8 C15 C16 178.6(6) . . ?
N9 C17 C18 179.3(6) . . ?
C22 C21 N10 179.4(14) . . ?
F1 P1 F6 172(2) . . ?
F1 P1 F2 90(2) . . ?
F6 P1 F2 92(2) . . ?
F1 P1 F3 95(2) . . ?
F6 P1 F3 92.8(17) . . ?
F2 P1 F3 87.8(11) . . ?
F1 P1 F5 90(2) . . ?
F6 P1 F5 88.0(19) . . ?
F2 P1 F5 179.5(14) . . ?
F3 P1 F5 91.7(12) . . ?
F1 P1 F4 85(2) . . ?
F6 P1 F4 87.0(16) . . ?
F2 P1 F4 95.9(11) . . ?
F3 P1 F4 176.2(11) . . ?
F5 P1 F4 84.6(11) . . ?
F17 P3 F18 99.6(10) . . ?
F17 P3 F16 175.3(10) . . ?
F18 P3 F16 85.1(9) . . ?
F17 P3 F13 89.3(9) . . ?
F18 P3 F13 91.5(6) . . ?
F16 P3 F13 90.3(8) . . ?
F17 P3 F14 86.3(6) . . ?
F18 P3 F14 86.1(6) . . ?
F16 P3 F14 94.4(8) . . ?
F13 P3 F14 174.5(9) . . ?
F17 P3 F15 84.8(10) . . ?
F18 P3 F15 175.5(11) . . ?
F16 P3 F15 90.5(9) . . ?
F13 P3 F15 89.6(6) . . ?
F14 P3 F15 93.2(5) . . ?
F6B P1B F5B 90.1 . . ?
F6B P1B F4B 90.7 . . ?
F5B P1B F4B 90.4 . . ?
F6B P1B F3B 90.9 . . ?
F5B P1B F3B 178.8 . . ?
F4B P1B F3B 89.2 . . ?
F6B P1B F1B 178.6 . . ?
F5B P1B F1B 88.5 . . ?
F4B P1B F1B 89.5 . . ?
F3B P1B F1B 90.4 . . ?
F6B P1B F2B 89.5 . . ?
F5B P1B F2B 88.8 . . ?
F4B P1B F2B 179.2 . . ?
F3B P1B F2B 91.6 . . ?
F1B P1B F2B 90.3 . . ?
F16B P3B F13B 90.3 . . ?
F16B P3B F14B 91.0 . . ?
F13B P3B F14B 91.0 . . ?
F16B P3B F15B 88.4 . . ?
F13B P3B F15B 178.5 . . ?
F14B P3B F15B 89.6 . . ?
F16B P3B F17B 178.4 . . ?
F13B P3B F17B 91.3 . . ?
F14B P3B F17B 89.3 . . ?
F15B P3B F17B 90.1 . . ?
F16B P3B F18B 88.3 . . ?
F13B P3B F18B 89.3 . . ?
F14B P3B F18B 179.2 . . ?
F15B P3B F18B 90.1 . . ?
F17B P3B F18B 91.3 . . ?

loop_
_geom_bond_atom_site_label_1
_geom_bond_atom_site_label_2
_geom_bond_distance
_geom_bond_site_symmetry_2
_geom_bond_publ_flag
Pu1 N7 2.554(4) . ?
Pu1 N1 2.561(4) . ?
Pu1 N8 2.565(4) . ?
Pu1 N5 2.566(4) . ?
Pu1 N3 2.573(4) . ?
Pu1 N4 2.575(5) . ?
Pu1 N2 2.579(5) . ?
Pu1 N6 2.582(4) . ?
Pu1 N9 2.591(4) . ?
N1 C1 1.126(6) . ?
N2 C3 1.118(6) . ?
N3 C5 1.126(6) . ?
N4 C7 1.121(6) . ?
N5 C9 1.128(6) . ?
N6 C11 1.124(6) . ?
N7 C13 1.137(6) . ?
N8 C15 1.129(6) . ?
N9 C17 1.121(6) . ?
N10 C21 1.440(11) . ?
P2 F8 1.572(4) . ?
P2 F12 1.574(4) . ?
P2 F9 1.582(4) . ?
P2 F11 1.584(4) . ?
P2 F7 1.586(4) . ?
P2 F10 1.593(4) . ?
C1 C2 1.452(7) . ?
C3 C4 1.456(8) . ?
C5 C6 1.453(8) . ?
C7 C8 1.463(8) . ?
C9 C10 1.450(7) . ?
C11 C12 1.454(7) . ?
C13 C14 1.441(7) . ?
C15 C16 1.459(7) . ?
C17 C18 1.462(8) . ?
C21 C22 1.055(11) . ?
P1 F1 1.410(18) . ?
P1 F6 1.426(18) . ?
P1 F2 1.443(16) . ?
P1 F3 1.498(15) . ?
P1 F5 1.533(17) . ?
P1 F4 1.547(16) . ?
P3 F17 1.498(11) . ?
P3 F18 1.501(10) . ?
P3 F16 1.536(14) . ?
P3 F13 1.546(9) . ?
P3 F14 1.551(8) . ?
P3 F15 1.553(9) . ?
P1B F6B 1.5724 . ?
P1B F5B 1.5747 . ?
P1B F4B 1.5810 . ?
P1B F3B 1.5855 . ?
P1B F1B 1.5880 . ?
P1B F2B 1.5907 . ?
P3B F16B 1.5689 . ?
P3B F13B 1.5721 . ?
P3B F14B 1.5838 . ?
P3B F15B 1.5875 . ?
P3B F17B 1.5930 . ?
P3B F18B 1.5954 . ?
